data_1549725
loop_
_publ_author_name
'Font, Marc'
'Spencer, Andrew R. A.'
'Larrosa, Igor'

_publ_section_title
;
 <i>meta</i>-C-H arylation of fluoroarenes <i>via</i> traceless directing
 group relay strategy.
;
_journal_issue 35
_journal_name_full 'Chemical science'
_journal_page_first 7133
_journal_page_last 7137
_journal_paper_doi 10.1039/c8sc02417k
_journal_volume 9
_journal_year 2018
_chemical_formula_moiety 'C15 H12 F2 O2'
_chemical_formula_sum 'C15 H12 F2 O2'
_chemical_formula_weight 262.25
_space_group_crystal_system monoclinic
_space_group_IT_number 14
_space_group_name_Hall '-P 2ybc'
_space_group_name_H-M_alt 'P 1 21/c 1'
_symmetry_space_group_name_Hall '-P 2ybc'
_symmetry_space_group_name_H-M 'P 1 21/c 1'
_atom_sites_solution_hydrogens geom
_atom_sites_solution_primary dual
_audit_creation_date 2017-03-03
_audit_creation_method
;
Olex2 1.2
(compiled 2017.03.02 svn.r3394 for OlexSys, GUI svn.r5324)
;
_audit_update_record
;
2017-10-23 deposited with the CCDC.
2018-07-25 downloaded from the CCDC.
;
_cell_angle_alpha 90
_cell_angle_beta 93.892(14)
_cell_angle_gamma 90
_cell_formula_units_Z 4
_cell_length_a 13.442(2)
_cell_length_b 13.4424(16)
_cell_length_c 7.0546(10)
_cell_measurement_reflns_used 832
_cell_measurement_temperature 149.9(4)
_cell_measurement_theta_max 22.7750
_cell_measurement_theta_min 3.6810
_cell_volume 1271.8(3)
_computing_cell_refinement 'CrysAlisPro 1.171.38.46 (Rigaku OD, 2015)'
_computing_data_collection 'CrysAlisPro 1.171.38.46 (Rigaku OD, 2015)'
_computing_data_reduction 'CrysAlisPro 1.171.38.46 (Rigaku OD, 2015)'
_computing_molecular_graphics 'Olex2 (Dolomanov et al., 2009)'
_computing_publication_material 'Olex2 (Dolomanov et al., 2009)'
_computing_structure_refinement 'ShelXL (Sheldrick, 2015)'
_computing_structure_solution 'ShelXT (Sheldrick, 2015)'
_diffrn_ambient_environment N~2~
_diffrn_ambient_temperature 149.9(4)
_diffrn_detector 'CCD plate'
_diffrn_detector_area_resol_mean 8.0714
_diffrn_detector_type Eos
_diffrn_measured_fraction_theta_full 0.998
_diffrn_measured_fraction_theta_max 0.998
_diffrn_measurement_details
;
List of Runs (angles in degrees, time in seconds):

  # Type    Start    End  Width  t~exp~   \w     \q     \k     \f   Frames
#--------------------------------------------------------------------------
  1  \w    -11.00  25.00   1.00   40.00    --  -18.77 -99.00-150.00   36
  2  \w    -18.00  40.00   1.00   40.00    --   20.18 -57.00 120.00   58
  3  \w    -52.00  76.00   1.00   40.00    --   20.18   0.00 150.00  128
;
_diffrn_measurement_device 'four-circle diffractometer'
_diffrn_measurement_device_type 'SuperNova, Single source at offset, Eos'
_diffrn_measurement_method '\w scans'
_diffrn_orient_matrix_type 'CrysAlisPro convention (1999,Acta A55,543-557)'
_diffrn_orient_matrix_UB_11 0.0012941000
_diffrn_orient_matrix_UB_12 0.0495829000
_diffrn_orient_matrix_UB_13 -0.0342145000
_diffrn_orient_matrix_UB_21 -0.0524048000
_diffrn_orient_matrix_UB_22 0.0035518000
_diffrn_orient_matrix_UB_23 0.0045047000
_diffrn_orient_matrix_UB_31 0.0067952000
_diffrn_orient_matrix_UB_32 0.0177307000
_diffrn_orient_matrix_UB_33 0.0947203000
_diffrn_radiation_monochromator mirror
_diffrn_radiation_probe x-ray
_diffrn_radiation_type MoK\a
_diffrn_radiation_wavelength 0.71073
_diffrn_reflns_av_R_equivalents 0.0566
_diffrn_reflns_av_unetI/netI 0.1117
_diffrn_reflns_Laue_measured_fraction_full 0.998
_diffrn_reflns_Laue_measured_fraction_max 0.998
_diffrn_reflns_limit_h_max 16
_diffrn_reflns_limit_h_min -14
_diffrn_reflns_limit_k_max 10
_diffrn_reflns_limit_k_min -16
_diffrn_reflns_limit_l_max 8
_diffrn_reflns_limit_l_min -8
_diffrn_reflns_number 4604
_diffrn_reflns_point_group_measured_fraction_full 0.998
_diffrn_reflns_point_group_measured_fraction_max 0.998
_diffrn_reflns_theta_full 25.242
_diffrn_reflns_theta_max 25.343
_diffrn_reflns_theta_min 3.267
_diffrn_source 'micro-focus sealed X-ray tube'
_diffrn_source_type 'SuperNova (Mo) X-ray Source'
_exptl_absorpt_coefficient_mu 0.109
_exptl_absorpt_correction_T_max 1.00000
_exptl_absorpt_correction_T_min 0.28271
_exptl_absorpt_correction_type multi-scan
_exptl_absorpt_process_details
;
CrysAlisPro 1.171.38.46 (Rigaku Oxford Diffraction, 2015)
Empirical absorption correction using spherical harmonics,
 implemented in SCALE3 ABSPACK scaling algorithm.
;
_exptl_crystal_colour 'clear light colourless'
_exptl_crystal_colour_lustre clear
_exptl_crystal_colour_modifier light
_exptl_crystal_colour_primary colourless
_exptl_crystal_density_diffrn 1.370
_exptl_crystal_description needle
_exptl_crystal_F_000 544
_exptl_crystal_size_max 0.35
_exptl_crystal_size_mid 0.1
_exptl_crystal_size_min 0.1
_refine_diff_density_max 0.230
_refine_diff_density_min -0.276
_refine_diff_density_rms 0.061
_refine_ls_extinction_method none
_refine_ls_goodness_of_fit_ref 1.016
_refine_ls_hydrogen_treatment constr
_refine_ls_matrix_type full
_refine_ls_number_parameters 174
_refine_ls_number_reflns 2332
_refine_ls_number_restraints 0
_refine_ls_restrained_S_all 1.016
_refine_ls_R_factor_all 0.1303
_refine_ls_R_factor_gt 0.0661
_refine_ls_shift/su_max 0.001
_refine_ls_shift/su_mean 0.000
_refine_ls_structure_factor_coef Fsqd
_refine_ls_weighting_details 'w=1/[\s^2^(Fo^2^)+(0.0487P)^2^] where P=(Fo^2^+2Fc^2^)/3'
_refine_ls_weighting_scheme calc
_refine_ls_wR_factor_gt 0.1292
_refine_ls_wR_factor_ref 0.1633
_reflns_Friedel_coverage 0.000
_reflns_number_gt 1256
_reflns_number_total 2332
_reflns_threshold_expression 'I > 2\s(I)'
_cod_data_source_file c8sc02417k2.cif
_cod_data_source_block s4639a
_cod_depositor_comments 'Adding full bibliography for 1549724--1549725.cif.'
_cod_database_code 1549725
_shelxl_version_number 2014/6
_shelx_space_group_comment
;
The symmetry employed for this shelxl refinement is uniquely defined
by the following loop, which should always be used as a source of
symmetry information in preference to the above space-group names.
They are only intended as comments.
;
_reflns_odcompleteness_completeness 99.74
_reflns_odcompleteness_iscentric 1
_reflns_odcompleteness_theta 26.32
_olex2_refinement_description
;
1. Fixed Uiso
 At 1.2 times of:
  All C(H) groups
 At 1.5 times of:
  All C(H,H,H) groups
2.a Aromatic/amide H refined with riding coordinates:
 C008(H008), C009(H009), C00A(H00A), C00B(H00B), C00D(H00D), C00G(H00G)
2.b Idealised Me refined as rotating group:
 C00I(H00C,H00E,H00F), C00J(H00H,H00I,H00J)
;
_olex2_date_sample_data_collection 2017-03-02
_olex2_submission_special_instructions 'No special instructions were received'
_oxdiff_exptl_absorpt_empirical_details
;
Empirical correction (ABSPACK) includes:
- Absorption correction using spherical harmonics
- Frame scaling
;
_oxdiff_exptl_absorpt_empirical_full_max 2.658
_oxdiff_exptl_absorpt_empirical_full_min 0.466

loop_
_space_group_symop_operation_xyz
'x, y, z'
'-x, y+1/2, -z+1/2'
'-x, -y, -z'
'x, -y-1/2, z-1/2'

loop_
_atom_site_label
_atom_site_type_symbol
_atom_site_fract_x
_atom_site_fract_y
_atom_site_fract_z
_atom_site_U_iso_or_equiv
_atom_site_adp_type
_atom_site_occupancy
_atom_site_site_symmetry_order
_atom_site_calc_flag
_atom_site_refinement_flags_posn
F001 F 0.11777(17) 0.32275(15) 0.2127(3) 0.0527(7) Uani 1 1 d .
F002 F 0.07605(17) 0.36287(17) 0.4885(3) 0.0543(7) Uani 1 1 d .
O003 O 0.20058(18) 0.44386(17) 0.3673(3) 0.0351(7) Uani 1 1 d .
O004 O 0.04156(19) 0.46748(18) 0.2484(3) 0.0395(7) Uani 1 1 d .
C005 C 0.1910(3) 0.5423(2) 0.3045(4) 0.0269(8) Uani 1 1 d .
C006 C 0.3020(3) 0.7930(3) 0.2463(4) 0.0277(8) Uani 1 1 d .
C007 C 0.2301(3) 0.7088(3) 0.2422(4) 0.0280(8) Uani 1 1 d .
C008 C 0.1312(3) 0.7230(3) 0.1722(4) 0.0304(9) Uani 1 1 d .
H008 H 0.1116 0.7856 0.1278 0.036 Uiso 1 1 calc R
C009 C 0.3992(3) 0.7782(3) 0.1956(4) 0.0314(9) Uani 1 1 d .
H009 H 0.4191 0.7149 0.1609 0.038 Uiso 1 1 calc R
C00A C 0.0616(3) 0.6469(3) 0.1666(4) 0.0322(9) Uani 1 1 d .
H00A H -0.0038 0.6569 0.1191 0.039 Uiso 1 1 calc R
C00B C 0.2609(3) 0.6152(2) 0.3120(4) 0.0272(9) Uani 1 1 d .
H00B H 0.3259 0.6038 0.3608 0.033 Uiso 1 1 calc R
C00C C 0.4671(3) 0.8562(3) 0.1958(5) 0.0347(9) Uani 1 1 d .
C00D C 0.2733(3) 0.8883(3) 0.3004(4) 0.0347(10) Uani 1 1 d .
H00D H 0.2086 0.8989 0.3346 0.042 Uiso 1 1 calc R
C00E C 0.0940(3) 0.5564(3) 0.2346(5) 0.0308(9) Uani 1 1 d .
C00F C 0.1091(3) 0.4011(3) 0.3286(5) 0.0398(10) Uani 1 1 d .
C00G C 0.4365(3) 0.9499(3) 0.2510(5) 0.0411(11) Uani 1 1 d .
H00G H 0.4815 1.0025 0.2527 0.049 Uiso 1 1 calc R
C00H C 0.3397(3) 0.9671(3) 0.3040(5) 0.0385(10) Uani 1 1 d .
C00I C 0.5706(3) 0.8395(3) 0.1320(5) 0.0508(12) Uani 1 1 d .
H00C H 0.6122 0.8122 0.2351 0.076 Uiso 1 1 calc GR
H00E H 0.5979 0.9017 0.0935 0.076 Uiso 1 1 calc GR
H00F H 0.5675 0.7940 0.0269 0.076 Uiso 1 1 calc GR
C00J C 0.3078(4) 1.0699(3) 0.3619(5) 0.0598(14) Uani 1 1 d .
H00H H 0.3061 1.1133 0.2538 0.090 Uiso 1 1 calc GR
H00I H 0.3543 1.0951 0.4595 0.090 Uiso 1 1 calc GR
H00J H 0.2426 1.0664 0.4094 0.090 Uiso 1 1 calc GR

loop_
_atom_site_aniso_label
_atom_site_aniso_U_11
_atom_site_aniso_U_22
_atom_site_aniso_U_33
_atom_site_aniso_U_23
_atom_site_aniso_U_13
_atom_site_aniso_U_12
F001 0.0556(17) 0.0311(12) 0.0702(15) -0.0136(11) -0.0052(12) -0.0017(13)
F002 0.0470(15) 0.0557(15) 0.0615(14) 0.0154(12) 0.0135(11) -0.0120(14)
O003 0.0298(15) 0.0234(13) 0.0517(16) 0.0023(11) -0.0008(12) -0.0047(13)
O004 0.0322(16) 0.0278(15) 0.0577(17) 0.0020(12) -0.0029(13) -0.0045(14)
C005 0.031(2) 0.0193(19) 0.0303(19) 0.0010(15) -0.0010(16) 0.0005(18)
C006 0.034(2) 0.026(2) 0.0229(18) 0.0011(15) 0.0013(15) -0.0020(19)
C007 0.033(2) 0.0239(19) 0.0267(19) -0.0032(15) 0.0004(16) -0.0018(19)
C008 0.033(2) 0.028(2) 0.030(2) 0.0003(16) 0.0048(16) 0.004(2)
C009 0.037(2) 0.027(2) 0.030(2) 0.0030(15) -0.0037(17) -0.004(2)
C00A 0.022(2) 0.035(2) 0.039(2) -0.0006(17) -0.0013(16) 0.0029(19)
C00B 0.026(2) 0.030(2) 0.0251(19) -0.0038(15) 0.0014(15) 0.0010(18)
C00C 0.033(2) 0.034(2) 0.036(2) 0.0067(17) -0.0028(17) -0.013(2)
C00D 0.047(3) 0.028(2) 0.029(2) -0.0006(16) 0.0029(17) -0.002(2)
C00E 0.029(2) 0.029(2) 0.035(2) -0.0044(16) 0.0059(16) -0.0059(19)
C00F 0.040(3) 0.029(2) 0.050(2) -0.0017(19) 0.005(2) -0.011(2)
C00G 0.055(3) 0.035(2) 0.033(2) 0.0032(17) -0.0011(19) -0.021(2)
C00H 0.059(3) 0.027(2) 0.029(2) 0.0000(17) 0.0037(19) -0.008(2)
C00I 0.038(3) 0.046(3) 0.067(3) 0.009(2) -0.002(2) -0.013(2)
C00J 0.094(4) 0.035(2) 0.052(3) -0.009(2) 0.017(2) -0.013(3)

loop_
_atom_type_symbol
_atom_type_description
_atom_type_scat_dispersion_real
_atom_type_scat_dispersion_imag
_atom_type_scat_source
C C 0.0033 0.0016 'International Tables Vol C Tables 4.2.6.8 and 6.1.1.4'
H H 0.0000 0.0000 'International Tables Vol C Tables 4.2.6.8 and 6.1.1.4'
F F 0.0171 0.0103 'International Tables Vol C Tables 4.2.6.8 and 6.1.1.4'
O O 0.0106 0.0060 'International Tables Vol C Tables 4.2.6.8 and 6.1.1.4'

loop_
_geom_angle_atom_site_label_1
_geom_angle_atom_site_label_2
_geom_angle_atom_site_label_3
_geom_angle
C00F O003 C005 105.8(3)
C00F O004 C00E 105.3(3)
C00B C005 O003 128.5(3)
C00B C005 C00E 123.5(3)
C00E C005 O003 108.0(3)
C009 C006 C007 120.5(3)
C009 C006 C00D 118.8(4)
C00D C006 C007 120.8(3)
C008 C007 C006 120.3(3)
C008 C007 C00B 119.8(3)
C00B C007 C006 120.0(3)
C007 C008 H008 118.9
C00A C008 C007 122.3(3)
C00A C008 H008 118.9
C006 C009 H009 119.3
C00C C009 C006 121.3(3)
C00C C009 H009 119.3
C008 C00A H00A 121.7
C00E C00A C008 116.6(3)
C00E C00A H00A 121.7
C005 C00B C007 116.5(3)
C005 C00B H00B 121.7
C007 C00B H00B 121.7
C009 C00C C00G 118.6(4)
C009 C00C C00I 120.4(4)
C00G C00C C00I 121.0(4)
C006 C00D H00D 119.4
C00H C00D C006 121.1(4)
C00H C00D H00D 119.4
C005 C00E O004 109.1(3)
C00A C00E O004 129.5(3)
C00A C00E C005 121.3(3)
F001 C00F O003 109.7(3)
F001 C00F O004 110.0(3)
F002 C00F F001 105.0(3)
F002 C00F O003 109.7(3)
F002 C00F O004 110.4(3)
O003 C00F O004 111.8(3)
C00C C00G H00G 119.2
C00C C00G C00H 121.6(4)
C00H C00G H00G 119.2
C00D C00H C00G 118.7(3)
C00D C00H C00J 120.6(4)
C00G C00H C00J 120.7(4)
C00C C00I H00C 109.5
C00C C00I H00E 109.5
C00C C00I H00F 109.5
H00C C00I H00E 109.5
H00C C00I H00F 109.5
H00E C00I H00F 109.5
C00H C00J H00H 109.5
C00H C00J H00I 109.5
C00H C00J H00J 109.5
H00H C00J H00I 109.5
H00H C00J H00J 109.5
H00I C00J H00J 109.5

loop_
_geom_bond_atom_site_label_1
_geom_bond_atom_site_label_2
_geom_bond_distance
F001 C00F 1.343(4)
F002 C00F 1.342(4)
O003 C005 1.398(4)
O003 C00F 1.368(4)
O004 C00E 1.395(4)
O004 C00F 1.368(4)
C005 C00B 1.357(4)
C005 C00E 1.375(5)
C006 C007 1.486(5)
C006 C009 1.393(5)
C006 C00D 1.399(5)
C007 C008 1.399(5)
C007 C00B 1.403(4)
C008 H008 0.9300
C008 C00A 1.385(4)
C009 H009 0.9300
C009 C00C 1.390(4)
C00A H00A 0.9300
C00A C00E 1.368(5)
C00B H00B 0.9300
C00C C00G 1.390(5)
C00C C00I 1.508(5)
C00D H00D 0.9300
C00D C00H 1.384(5)
C00G H00G 0.9300
C00G C00H 1.397(5)
C00H C00J 1.511(5)
C00I H00C 0.9600
C00I H00E 0.9600
C00I H00F 0.9600
C00J H00H 0.9600
C00J H00I 0.9600
C00J H00J 0.9600
